data_7111533
loop_
_publ_author_name
'Cheng, Fei'
'Hector, Andrew L.'
'Levason, William'
'Reid, Gillian'
'Webster, Michael'
'Zhang, Wenjian'

_publ_section_title
;
 Preparation and structure of the unique silicon(iv) cation
 [SiF3(Me3tacn)]+
;
_journal_issue 11
_journal_name_full 'Chemical Communications'
_journal_page_first 1334
_journal_page_last 1336
_journal_paper_doi 10.1039/b822236c
_journal_year 2009
_chemical_absolute_configuration ad
_chemical_formula_moiety 'C9 H21 F3 N3 Si 1+, Cl 1-'
_chemical_formula_sum 'C9 H21 Cl F3 N3 Si'
_chemical_formula_weight 291.83
_chemical_name_systematic
;
trifluorido(1,4,7-trimethyl-1,4,7-triazacyclononane)silicon(IV) chloride
;
_space_group_IT_number 161
_space_group_name_Hall 'R 3 -2"c'
_symmetry_cell_setting trigonal
_symmetry_space_group_name_Hall 'R 3 -2"c'
_symmetry_space_group_name_H-M 'R 3 c :H'
_atom_sites_solution_hydrogens geom
_atom_sites_solution_primary direct
_atom_sites_solution_secondary difmap
_audit_creation_date 2008-10-16
_audit_creation_method 'SHELXL-97 + hand edit'
_cell_angle_alpha 90.00
_cell_angle_beta 90.00
_cell_angle_gamma 120.00
_cell_formula_units_Z 6
_cell_length_a 8.779(2)
_cell_length_b 8.779(2)
_cell_length_c 29.255(2)
_cell_measurement_reflns_used 2531
_cell_measurement_temperature 120(2)
_cell_measurement_theta_max 27.48
_cell_measurement_theta_min 2.91
_cell_volume 1952.6(6)
_computing_structure_refinement 'SHELXL-97 (Sheldrick, 1997)'
_computing_structure_solution 'SHELXS-97 (Sheldrick, 1997)'
_diffrn_ambient_temperature 120(2)
_diffrn_measured_fraction_theta_full 0.965
_diffrn_measured_fraction_theta_max 0.965
_diffrn_measurement_device_type 'Bruker-Nonius 95mm CCD camera on \k-goniostat'
_diffrn_measurement_method '\f & \w scans'
_diffrn_radiation_monochromator graphite
_diffrn_radiation_source 'Bruker-Nonius FR591 rotating anode'
_diffrn_radiation_type MoK\a
_diffrn_radiation_wavelength 0.71073
_diffrn_reflns_av_R_equivalents 0.0533
_diffrn_reflns_av_sigmaI/netI 0.0681
_diffrn_reflns_limit_h_max 11
_diffrn_reflns_limit_h_min -9
_diffrn_reflns_limit_k_max 9
_diffrn_reflns_limit_k_min -9
_diffrn_reflns_limit_l_max 37
_diffrn_reflns_limit_l_min -32
_diffrn_reflns_number 2633
_diffrn_reflns_theta_full 27.52
_diffrn_reflns_theta_max 27.52
_diffrn_reflns_theta_min 5.09
_diffrn_standards_number 0
_exptl_absorpt_coefficient_mu 0.405
_exptl_absorpt_correction_T_max 1.0000
_exptl_absorpt_correction_T_min 0.8589
_exptl_absorpt_correction_type multi-scan
_exptl_absorpt_process_details 'G.M. Sheldrick, (2007). SADABS. Version 2007/2. Bruker AXS Inc.'
_exptl_crystal_colour colourless
_exptl_crystal_density_diffrn 1.489
_exptl_crystal_density_method 'not measured'
_exptl_crystal_description block
_exptl_crystal_F_000 924
_exptl_crystal_size_max 0.07
_exptl_crystal_size_mid 0.03
_exptl_crystal_size_min 0.02
_refine_diff_density_max 2.089
_refine_diff_density_min -0.584
_refine_diff_density_rms 0.105
_refine_ls_abs_structure_details 'Flack H D (1983), Acta Cryst. A39, 876-881'
_refine_ls_abs_structure_Flack -0.2(2)
_refine_ls_extinction_method none
_refine_ls_goodness_of_fit_ref 1.041
_refine_ls_hydrogen_treatment constr
_refine_ls_matrix_type full
_refine_ls_number_parameters 53
_refine_ls_number_reflns 911
_refine_ls_number_restraints 1
_refine_ls_restrained_S_all 1.040
_refine_ls_R_factor_all 0.0649
_refine_ls_R_factor_gt 0.0594
_refine_ls_shift/su_max 0.000
_refine_ls_shift/su_mean 0.000
_refine_ls_structure_factor_coef Fsqd
_refine_ls_weighting_details 'w=1/[\s^2^(Fo^2^)+(0.0968P)^2^+4.9553P] where P=(Fo^2^+2Fc^2^)/3'
_refine_ls_weighting_scheme calc
_refine_ls_wR_factor_gt 0.1506
_refine_ls_wR_factor_ref 0.1555
_reflns_number_gt 842
_reflns_number_total 911
_reflns_threshold_expression I>2sigma(I)
_cod_data_source_file b822236csup1.cif
_cod_data_source_block 08wz904
_cod_original_cell_volume 1952.7(6)
_cod_original_sg_symbol_H-M 'R 3 c'
_cod_database_code 7111533

loop_
_symmetry_equiv_pos_as_xyz
'x, y, z'
'-y, x-y, z'
'-x+y, -x, z'
'-y, -x, z+1/2'
'-x+y, y, z+1/2'
'x, x-y, z+1/2'
'x+2/3, y+1/3, z+1/3'
'-y+2/3, x-y+1/3, z+1/3'
'-x+y+2/3, -x+1/3, z+1/3'
'-y+2/3, -x+1/3, z+5/6'
'-x+y+2/3, y+1/3, z+5/6'
'x+2/3, x-y+1/3, z+5/6'
'x+1/3, y+2/3, z+2/3'
'-y+1/3, x-y+2/3, z+2/3'
'-x+y+1/3, -x+2/3, z+2/3'
'-y+1/3, -x+2/3, z+7/6'
'-x+y+1/3, y+2/3, z+7/6'
'x+1/3, x-y+2/3, z+7/6'

loop_
_atom_site_label
_atom_site_type_symbol
_atom_site_fract_x
_atom_site_fract_y
_atom_site_fract_z
_atom_site_U_iso_or_equiv
_atom_site_adp_type
_atom_site_occupancy
_atom_site_symmetry_multiplicity
_atom_site_calc_flag
_atom_site_refinement_flags
Cl1 Cl 0.0000 0.0000 0.96578(5) 0.0212(4) Uani 1 3 d S
Si1 Si 0.6667 0.3333 0.10668(6) 0.0199(5) Uani 1 3 d S
N1 N 0.7965(4) 0.5380(4) 0.14952(9) 0.0156(6) Uani 1 1 d .
F1 F 0.5463(3) 0.1541(3) 0.07762(9) 0.0271(6) Uani 1 1 d .
C1 C 0.9288(5) 0.7003(5) 0.12527(13) 0.0216(8) Uani 1 1 d .
H1A H 0.9529 0.8039 0.1434 0.032 Uiso 1 1 calc R
H1B H 0.8826 0.7066 0.0953 0.032 Uiso 1 1 calc R
H1C H 1.0378 0.6968 0.1213 0.032 Uiso 1 1 calc R
C2 C 0.6578(4) 0.5692(5) 0.16940(15) 0.0179(7) Uani 1 1 d .
H2A H 0.6156 0.6208 0.1460 0.022 Uiso 1 1 calc R
H2B H 0.7069 0.6528 0.1953 0.022 Uiso 1 1 calc R
C3 C 0.5062(5) 0.3950(5) 0.18590(13) 0.0185(7) Uani 1 1 d .
H3A H 0.5398 0.3586 0.2144 0.022 Uiso 1 1 calc R
H3B H 0.4024 0.4076 0.1924 0.022 Uiso 1 1 calc R

loop_
_atom_site_aniso_label
_atom_site_aniso_U_11
_atom_site_aniso_U_22
_atom_site_aniso_U_33
_atom_site_aniso_U_23
_atom_site_aniso_U_13
_atom_site_aniso_U_12
Cl1 0.0186(6) 0.0186(6) 0.0263(9) 0.000 0.000 0.0093(3)
Si1 0.0215(7) 0.0215(7) 0.0169(9) 0.000 0.000 0.0107(4)
N1 0.0159(15) 0.0162(15) 0.0125(14) -0.0002(12) -0.0007(12) 0.0064(13)
F1 0.0296(12) 0.0271(13) 0.0243(11) -0.0044(10) -0.0010(11) 0.0140(11)
C1 0.0213(19) 0.0187(18) 0.0232(19) 0.0038(14) 0.0005(14) 0.0089(16)
C2 0.0182(17) 0.0190(18) 0.0195(15) -0.0052(14) -0.0039(12) 0.0114(15)
C3 0.0181(18) 0.0194(18) 0.0155(17) -0.0054(14) 0.0008(13) 0.0076(16)

loop_
_atom_type_symbol
_atom_type_description
_atom_type_scat_dispersion_real
_atom_type_scat_dispersion_imag
_atom_type_scat_source
C C 0.0033 0.0016 'International Tables Vol C Tables 4.2.6.8 and 6.1.1.4'
H H 0.0000 0.0000 'International Tables Vol C Tables 4.2.6.8 and 6.1.1.4'
N N 0.0061 0.0033 'International Tables Vol C Tables 4.2.6.8 and 6.1.1.4'
F F 0.0171 0.0103 'International Tables Vol C Tables 4.2.6.8 and 6.1.1.4'
Si Si 0.0817 0.0704 'International Tables Vol C Tables 4.2.6.8 and 6.1.1.4'
Cl Cl 0.1484 0.1585 'International Tables Vol C Tables 4.2.6.8 and 6.1.1.4'

loop_
_geom_angle_atom_site_label_1
_geom_angle_atom_site_label_2
_geom_angle_atom_site_label_3
_geom_angle
_geom_angle_site_symmetry_1
_geom_angle_site_symmetry_3
F1 Si1 F1 95.24(15) 2_655 .
F1 Si1 F1 95.24(15) 2_655 3_665
F1 Si1 F1 95.24(15) . 3_665
F1 Si1 N1 88.14(12) 2_655 3_665
F1 Si1 N1 90.90(12) . 3_665
F1 Si1 N1 172.69(17) 3_665 3_665
F1 Si1 N1 90.90(12) 2_655 .
F1 Si1 N1 172.69(17) . .
F1 Si1 N1 88.14(12) 3_665 .
N1 Si1 N1 85.32(14) 3_665 .
F1 Si1 N1 172.69(17) 2_655 2_655
F1 Si1 N1 88.14(12) . 2_655
F1 Si1 N1 90.90(12) 3_665 2_655
N1 Si1 N1 85.32(14) 3_665 2_655
N1 Si1 N1 85.32(14) . 2_655
C2 N1 C1 109.1(3) . .
C2 N1 C3 111.5(3) . 3_665
C1 N1 C3 108.7(3) . 3_665
C2 N1 Si1 104.9(2) . .
C1 N1 Si1 112.3(2) . .
C3 N1 Si1 110.4(2) 3_665 .
N1 C1 H1A 109.5 . .
N1 C1 H1B 109.5 . .
H1A C1 H1B 109.5 . .
N1 C1 H1C 109.5 . .
H1A C1 H1C 109.5 . .
H1B C1 H1C 109.5 . .
N1 C2 C3 108.9(3) . .
N1 C2 H2A 109.9 . .
C3 C2 H2A 109.9 . .
N1 C2 H2B 109.9 . .
C3 C2 H2B 109.9 . .
H2A C2 H2B 108.3 . .
N1 C3 C2 109.0(3) 2_655 .
N1 C3 H3A 109.9 2_655 .
C2 C3 H3A 109.9 . .
N1 C3 H3B 109.9 2_655 .
C2 C3 H3B 109.9 . .
H3A C3 H3B 108.3 . .

loop_
_geom_bond_atom_site_label_1
_geom_bond_atom_site_label_2
_geom_bond_distance
_geom_bond_site_symmetry_2
Si1 F1 1.629(3) 2_655
Si1 F1 1.629(3) .
Si1 F1 1.629(3) 3_665
Si1 N1 2.013(3) 3_665
Si1 N1 2.013(3) .
Si1 N1 2.013(3) 2_655
N1 C2 1.493(5) .
N1 C1 1.492(5) .
N1 C3 1.501(4) 3_665
C1 H1A 0.9800 .
C1 H1B 0.9800 .
C1 H1C 0.9800 .
C2 C3 1.520(5) .
C2 H2A 0.9900 .
C2 H2B 0.9900 .
C3 N1 1.501(4) 2_655
C3 H3A 0.9900 .
C3 H3B 0.9900 .

loop_
_geom_torsion_atom_site_label_1
_geom_torsion_atom_site_label_2
_geom_torsion_atom_site_label_3
_geom_torsion_atom_site_label_4
_geom_torsion
_geom_torsion_site_symmetry_1
_geom_torsion_site_symmetry_4
F1 Si1 N1 C2 156.8(2) 2_655 .
F1 Si1 N1 C2 61.6(2) 3_665 .
N1 Si1 N1 C2 -115.15(18) 3_665 .
N1 Si1 N1 C2 -29.5(2) 2_655 .
F1 Si1 N1 C1 38.5(3) 2_655 .
F1 Si1 N1 C1 -56.7(3) 3_665 .
N1 Si1 N1 C1 126.5(3) 3_665 .
N1 Si1 N1 C1 -147.8(3) 2_655 .
F1 Si1 N1 C3 -83.0(2) 2_655 3_665
F1 Si1 N1 C3 -178.2(2) 3_665 3_665
N1 Si1 N1 C3 5.0(2) 3_665 3_665
N1 Si1 N1 C3 90.71(18) 2_655 3_665
C1 N1 C2 C3 169.1(3) . .
C3 N1 C2 C3 -70.8(4) 3_665 .
Si1 N1 C2 C3 48.7(3) . .
N1 C2 C3 N1 -46.3(4) . 2_655
